data_7049107
loop_
_publ_author_name
'Moser, Emile'
'Jeanneau, Erwann'
'M\'ezailles, Nicolas'
'Olivier-Bourbigou, H\'el\`ene'
'Breuil, Pierre-Alain R'

_publ_section_title
;
 Simplified and versatile access to low valent Ni complexes by metal-free
 reduction of Ni<sup>II</sup> precursors.
;
_journal_issue 13
_journal_name_full 'Dalton transactions (Cambridge, England : 2003)'
_journal_page_first 4101
_journal_page_last 4104
_journal_paper_doi 10.1039/c9dt00668k
_journal_volume 48
_journal_year 2019
_chemical_formula_moiety 'C18 H41 Ni1 O1 P1 Si2'
_chemical_formula_sum 'C18 H41 Ni O P Si2'
_chemical_formula_weight 419.38
_space_group_IT_number 2
_space_group_name_Hall '-P 1'
_space_group_name_H-M_alt 'P -1'
_symmetry_cell_setting triclinic
_symmetry_space_group_name_Hall '-P 1'
_symmetry_space_group_name_H-M 'P -1'
_atom_sites_solution_hydrogens difmap
_atom_sites_solution_primary direct
_audit_update_record
;
2019-01-14 deposited with the CCDC.    2019-02-21 downloaded from the CCDC.
;
_cell_angle_alpha 64.563(9)
_cell_angle_beta 81.647(7)
_cell_angle_gamma 80.817(7)
_cell_formula_units_Z 2
_cell_length_a 9.745(8)
_cell_length_b 11.1357(11)
_cell_length_c 11.7289(11)
_cell_measurement_reflns_used 8798
_cell_measurement_temperature 150.01(10)
_cell_measurement_theta_max 29.0020
_cell_measurement_theta_min 2.9600
_cell_volume 1130.5(9)
_computing_cell_refinement
; 
 CrysAlisPro (Rigaku Oxford Diffraction, 2017) 
;
_computing_data_collection 'Gemini, (Oxford Diffraction, 2006)'
_computing_data_reduction
; 
 CrysAlisPro (Rigaku Oxford Diffraction, 2017) 
;
_computing_molecular_graphics 'CAMERON (Watkin et al., 1996)'
_computing_publication_material 'CRYSTALS (Betteridge et al., 2003)'
_computing_structure_refinement 'CRYSTALS (Betteridge et al., 2003)'
_computing_structure_solution 'SIR97 (Altomare et al., 1999)'
_diffrn_ambient_environment N~2~
_diffrn_ambient_temperature 150.01(10)
_diffrn_detector 'CCD plate'
_diffrn_detector_area_resol_mean 10.4685
_diffrn_detector_type Atlas
_diffrn_measured_fraction_theta_full 0.998
_diffrn_measured_fraction_theta_max 0.921
_diffrn_measurement_device 'four-circle diffractometer'
_diffrn_measurement_device_type 'Xcalibur, Atlas, Gemini ultra'
_diffrn_radiation_monochromator graphite
_diffrn_radiation_probe x-ray
_diffrn_radiation_type 'Mo K\a'
_diffrn_radiation_wavelength 0.71073
_diffrn_reflns_av_R_equivalents 0.065
_diffrn_reflns_limit_h_max 13
_diffrn_reflns_limit_h_min -13
_diffrn_reflns_limit_k_max 15
_diffrn_reflns_limit_k_min -15
_diffrn_reflns_limit_l_max 16
_diffrn_reflns_limit_l_min -15
_diffrn_reflns_number 29745
_diffrn_reflns_theta_full 26.151
_diffrn_reflns_theta_max 29.283
_diffrn_reflns_theta_min 3.100
_diffrn_source 'fine-focus sealed X-ray tube'
_diffrn_source_type 'Enhance (Mo) X-ray Source'
_diffrn_standards_number 0
_exptl_absorpt_coefficient_mu 1.038
_exptl_absorpt_correction_T_max 0.915
_exptl_absorpt_correction_T_min 0.761
_exptl_absorpt_correction_type analytical
_exptl_absorpt_process_details
;
CrysAlisPro 1.171.38.46 (Rigaku Oxford Diffraction, 2015)
Analytical numeric absorption correction using a multifaceted crystal
            model based on expressions derived by R.C. Clark & J.S. Reid.
(Clark, R. C. & Reid, J. S. (1995). Acta Cryst. A51, 887-897)
Empirical absorption correction using spherical harmonics,
 implemented in SCALE3 ABSPACK scaling algorithm.
;
_exptl_crystal_colour brown
_exptl_crystal_density_diffrn 1.232
_exptl_crystal_density_method 'not measured'
_exptl_crystal_description needle
_exptl_crystal_F_000 456
_exptl_crystal_size_max 0.392
_exptl_crystal_size_mid 0.126
_exptl_crystal_size_min 0.101
_refine_diff_density_max 0.89
_refine_diff_density_min -1.00
_refine_ls_extinction_coef 27(5)
_refine_ls_extinction_method 'Larson (1970), Equation 22'
_refine_ls_goodness_of_fit_ref 0.9966
_refine_ls_hydrogen_treatment constr
_refine_ls_matrix_type full
_refine_ls_number_parameters 209
_refine_ls_number_reflns 5685
_refine_ls_number_restraints 0
_refine_ls_R_factor_all 0.0631
_refine_ls_R_factor_gt 0.0416
_refine_ls_shift/su_max 0.0006315
_refine_ls_shift/su_mean 0.0000372
_refine_ls_structure_factor_coef Fsqd
_refine_ls_weighting_details
;
 Method, part 1, Chebychev polynomial, (Watkin, 1994, Prince, 1982) 
 [weight] = 1.0/[A~0~*T~0~(x)+A~1~*T~1~(x) ... +A~n-1~]*T~n-1~(x)] 
 where A~i~ are the Chebychev coefficients listed below and x= Fcalc/Fmax 
 Method = Robust Weighting (Prince, 1982) 
 W = [weight] * [1-(deltaF/6*sigmaF)^2^]^2^ 
 A~i~ are: 
 0.173E+04 0.171E+04 958. 
;
_refine_ls_weighting_scheme calc
_refine_ls_wR_factor_all 0.0752
_refine_ls_wR_factor_gt 0.0605
_refine_ls_wR_factor_ref 0.0752
_reflns_limit_h_max 13
_reflns_limit_h_min -13
_reflns_limit_k_max 15
_reflns_limit_k_min -13
_reflns_limit_l_max 16
_reflns_limit_l_min 0
_reflns_number_gt 4505
_reflns_number_total 5695
_reflns_threshold_expression I>2.0\s(I)
_oxford_diffrn_Wilson_B_factor 1.44
_oxford_diffrn_Wilson_scale 0.01
_oxford_refine_ls_r_factor_ref 0.0631
_oxford_refine_ls_scale 8.07(18)
_oxford_reflns_number_all 5685
_cod_data_source_file c9dt00668k2.cif
_cod_data_source_block I_CCDC1
_cod_depositor_comments 'Adding full bibliography for 7049106--7049107.cif.'
_cod_original_sg_symbol_H-M 'P -1 '
_cod_original_formula_sum 'C18 H41 Ni1 O1 P1 Si2'
_cod_database_code 7049107
_oxdiff_exptl_absorpt_empirical_full_min 0.752
_oxdiff_exptl_absorpt_empirical_full_max 1.299
_oxdiff_exptl_absorpt_empirical_details
;
Empirical correction (ABSPACK) includes:
- Absorption correction using spherical harmonics
- Frame scaling
;
_oxford_refine_reflns_threshold_expression_ref I>-10.0\s(I)

loop_
_symmetry_equiv_pos_as_xyz
x,y,z
-x,-y,-z

loop_
_atom_site_label
_atom_site_type_symbol
_atom_site_fract_x
_atom_site_fract_y
_atom_site_fract_z
_atom_site_U_iso_or_equiv
_atom_site_occupancy
_atom_site_adp_type
_atom_site_refinement_flags_posn
Ni1 Ni 0.69978(4) 0.54637(4) 0.31137(4) 0.0167 1.0000 Uani .
P2 P 0.82021(8) 0.72306(7) 0.21557(7) 0.0163 1.0000 Uani .
C3 C 1.0117(3) 0.6754(3) 0.2335(3) 0.0217 1.0000 Uani .
C4 C 1.0682(3) 0.5535(3) 0.2056(3) 0.0298 1.0000 Uani .
H42 H 1.1477 0.5065 0.2522 0.0453 1.0000 Uiso R
H43 H 0.9992 0.4921 0.2296 0.0445 1.0000 Uiso R
H41 H 1.0963 0.5794 0.1183 0.0450 1.0000 Uiso R
C5 C 1.1086(3) 0.7855(3) 0.1648(3) 0.0328 1.0000 Uani .
H51 H 1.2017 0.7495 0.1883 0.0485 1.0000 Uiso R
H52 H 1.0799 0.8604 0.1873 0.0485 1.0000 Uiso R
H53 H 1.1092 0.8172 0.0737 0.0486 1.0000 Uiso R
H31 H 1.0186 0.6468 0.3234 0.0259 1.0000 Uiso R
C6 C 0.7684(3) 0.8487(3) 0.2892(3) 0.0200 1.0000 Uani .
C7 C 0.7972(4) 0.9930(3) 0.2022(3) 0.0319 1.0000 Uani .
H72 H 0.7419 1.0265 0.1306 0.0482 1.0000 Uiso R
H73 H 0.7699 1.0496 0.2472 0.0479 1.0000 Uiso R
H71 H 0.8939 0.9983 0.1735 0.0477 1.0000 Uiso R
C8 C 0.8467(3) 0.8056(3) 0.4082(3) 0.0276 1.0000 Uani .
H81 H 0.8316 0.7132 0.4677 0.0406 1.0000 Uiso R
H83 H 0.8125 0.8639 0.4499 0.0409 1.0000 Uiso R
H82 H 0.9455 0.8101 0.3856 0.0407 1.0000 Uiso R
C9 C 0.6123(3) 0.8453(3) 0.3316(3) 0.0328 1.0000 Uani .
H92 H 0.5923 0.7565 0.3922 0.0485 1.0000 Uiso R
H91 H 0.5817 0.9053 0.3722 0.0485 1.0000 Uiso R
H93 H 0.5564 0.8699 0.2609 0.0487 1.0000 Uiso R
C10 C 0.8158(3) 0.8299(3) 0.0411(3) 0.0234 1.0000 Uani .
C11 C 0.6723(3) 0.9016(3) -0.0016(3) 0.0298 1.0000 Uani .
H112 H 0.6848 0.9723 -0.0846 0.0450 1.0000 Uiso R
H113 H 0.6247 0.9404 0.0536 0.0445 1.0000 Uiso R
H111 H 0.6155 0.8424 -0.0068 0.0446 1.0000 Uiso R
C12 C 0.8749(4) 0.7499(4) -0.0365(3) 0.0338 1.0000 Uani .
H121 H 0.8575 0.8046 -0.1248 0.0504 1.0000 Uiso R
H122 H 0.9744 0.7253 -0.0305 0.0509 1.0000 Uiso R
H123 H 0.8289 0.6694 -0.0066 0.0507 1.0000 Uiso R
H101 H 0.8763 0.8977 0.0230 0.0274 1.0000 Uiso R
C13 C 0.7177(3) 0.3772(3) 0.4720(3) 0.0188 1.0000 Uani .
C14 C 0.8148(3) 0.4627(3) 0.4610(3) 0.0218 1.0000 Uani .
H141 H 0.9132 0.4393 0.4425 0.0260 1.0000 Uiso R
H142 H 0.8026 0.5098 0.5153 0.0264 1.0000 Uiso R
Si15 Si 0.75969(9) 0.22171(8) 0.44688(8) 0.0185 1.0000 Uani .
O16 O 0.6372(2) 0.2119(2) 0.36887(19) 0.0210 1.0000 Uani .
Si17 Si 0.55800(9) 0.33529(8) 0.25199(8) 0.0191 1.0000 Uani .
C18 C 0.5259(3) 0.4866(3) 0.2840(3) 0.0218 1.0000 Uani .
C19 C 0.5499(3) 0.6145(3) 0.1909(3) 0.0249 1.0000 Uani .
H192 H 0.4898 0.6941 0.1933 0.0310 1.0000 Uiso R
H191 H 0.5808 0.6271 0.1045 0.0305 1.0000 Uiso R
H181 H 0.4529 0.4817 0.3525 0.0263 1.0000 Uiso R
C20 C 0.3922(3) 0.2764(3) 0.2447(3) 0.0299 1.0000 Uani .
H201 H 0.3413 0.3443 0.1768 0.0454 1.0000 Uiso R
H202 H 0.3343 0.2574 0.3226 0.0456 1.0000 Uiso R
H203 H 0.4112 0.1966 0.2301 0.0452 1.0000 Uiso R
C21 C 0.6687(3) 0.3699(3) 0.0996(3) 0.0291 1.0000 Uani .
H213 H 0.6176 0.4316 0.0288 0.0443 1.0000 Uiso R
H212 H 0.7525 0.4055 0.0984 0.0443 1.0000 Uiso R
H211 H 0.6956 0.2881 0.0878 0.0439 1.0000 Uiso R
C22 C 0.9303(3) 0.2155(3) 0.3536(3) 0.0262 1.0000 Uani .
H221 H 0.9527 0.1286 0.3530 0.0395 1.0000 Uiso R
H222 H 1.0038 0.2307 0.3890 0.0390 1.0000 Uiso R
H223 H 0.9276 0.2795 0.2683 0.0386 1.0000 Uiso R
C23 C 0.7607(3) 0.0723(3) 0.6020(3) 0.0254 1.0000 Uani .
H233 H 0.7651 -0.0079 0.5909 0.0387 1.0000 Uiso R
H232 H 0.8376 0.0671 0.6459 0.0381 1.0000 Uiso R
H231 H 0.6772 0.0793 0.6543 0.0384 1.0000 Uiso R
H131 H 0.6343 0.3764 0.5306 0.0227 1.0000 Uiso R

loop_
_atom_site_aniso_label
_atom_site_aniso_U_11
_atom_site_aniso_U_22
_atom_site_aniso_U_33
_atom_site_aniso_U_23
_atom_site_aniso_U_13
_atom_site_aniso_U_12
Ni1 0.01672(19) 0.01584(19) 0.0176(2) -0.00703(15) -0.00095(15) -0.00234(14)
P2 0.0167(4) 0.0167(4) 0.0147(4) -0.0058(3) -0.0008(3) -0.0022(3)
C3 0.0196(15) 0.0230(15) 0.0185(14) -0.0050(12) -0.0018(11) -0.0016(12)
C4 0.0282(17) 0.0281(17) 0.0257(17) -0.0084(14) 0.0040(13) 0.0034(14)
C5 0.0201(16) 0.0360(19) 0.0357(19) -0.0082(16) 0.0022(14) -0.0088(14)
C6 0.0236(15) 0.0188(14) 0.0211(15) -0.0119(12) -0.0006(12) -0.0027(12)
C7 0.049(2) 0.0186(16) 0.0284(17) -0.0101(14) -0.0031(16) -0.0047(15)
C8 0.0338(18) 0.0302(17) 0.0229(16) -0.0143(14) -0.0035(13) -0.0043(14)
C9 0.0278(18) 0.0365(19) 0.040(2) -0.0248(17) 0.0048(15) -0.0021(14)
C10 0.0272(16) 0.0224(15) 0.0175(14) -0.0048(12) -0.0003(12) -0.0061(12)
C11 0.0364(19) 0.0252(17) 0.0226(16) -0.0037(13) -0.0098(14) -0.0009(14)
C12 0.0367(19) 0.046(2) 0.0197(16) -0.0156(15) 0.0001(14) -0.0031(16)
C13 0.0250(15) 0.0148(13) 0.0119(13) -0.0012(11) -0.0014(11) -0.0025(11)
C14 0.0257(16) 0.0216(15) 0.0181(14) -0.0065(12) -0.0089(12) -0.0016(12)
Si15 0.0205(4) 0.0167(4) 0.0177(4) -0.0070(3) -0.0005(3) -0.0016(3)
O16 0.0248(11) 0.0179(10) 0.0212(11) -0.0083(9) -0.0026(9) -0.0035(8)
Si17 0.0199(4) 0.0181(4) 0.0200(4) -0.0082(3) -0.0010(3) -0.0031(3)
C18 0.0160(14) 0.0227(15) 0.0286(16) -0.0119(13) -0.0041(12) -0.0018(11)
C19 0.0233(15) 0.0207(15) 0.0318(17) -0.0094(13) -0.0161(13) 0.0021(12)
C20 0.0308(18) 0.0265(17) 0.0346(19) -0.0115(15) -0.0080(15) -0.0079(14)
C21 0.0347(18) 0.0250(16) 0.0235(16) -0.0087(13) 0.0023(14) -0.0004(14)
C22 0.0250(16) 0.0280(17) 0.0270(16) -0.0140(14) -0.0015(13) -0.0001(13)
C23 0.0267(16) 0.0222(16) 0.0251(16) -0.0073(13) -0.0043(13) -0.0018(13)

loop_
_atom_type_symbol
_atom_type_scat_dispersion_real
_atom_type_scat_dispersion_imag
_atom_type_scat_Cromer_Mann_a1
_atom_type_scat_Cromer_Mann_b1
_atom_type_scat_Cromer_Mann_a2
_atom_type_scat_Cromer_Mann_b2
_atom_type_scat_Cromer_Mann_a3
_atom_type_scat_Cromer_Mann_b3
_atom_type_scat_Cromer_Mann_a4
_atom_type_scat_Cromer_Mann_b4
_atom_type_scat_Cromer_Mann_c
_atom_type_scat_source
C 0.0033 0.0016 2.3100 20.8439 1.0200 10.2075 1.5886 0.5687 0.8650 51.6512 0.2156 'International Tables Vol C 4.2.6.8 and 6.1.1.4'
H 0.0000 0.0000 0.4930 10.5109 0.3229 26.1257 0.1402 3.1424 0.0408 57.7998 0.0030 'International Tables Vol C 4.2.6.8 and 6.1.1.4'
O 0.0106 0.0060 3.0485 13.2771 2.2868 5.7011 1.5463 0.3239 0.8670 32.9089 0.2508 'International Tables Vol C 4.2.6.8 and 6.1.1.4'
Si 0.0817 0.0704 6.2915 2.4386 3.0353 32.3337 1.9891 0.6785 1.5410 81.6937 1.1407 'International Tables Vol C 4.2.6.8 and 6.1.1.4'
P 0.1023 0.0942 6.4345 1.9067 4.1791 27.1570 1.7800 0.5260 1.4908 68.1645 1.1149 'International Tables Vol C 4.2.6.8 and 6.1.1.4'
Ni 0.3393 1.1124 12.8376 3.8785 7.2920 0.2565 4.4438 12.1763 2.3800 66.3421 1.0341 'International Tables Vol C 4.2.6.8 and 6.1.1.4'

loop_
_geom_angle_atom_site_label_1
_geom_angle_atom_site_label_2
_geom_angle_atom_site_label_3
_geom_angle
_geom_angle_publ_flag
P2 Ni1 C13 133.98(9) yes
P2 Ni1 C14 93.36(9) yes
C13 Ni1 C14 40.75(11) yes
P2 Ni1 C18 137.27(9) yes
C13 Ni1 C18 88.71(12) yes
C14 Ni1 C18 129.03(13) yes
P2 Ni1 C19 96.57(10) yes
C13 Ni1 C19 129.30(12) yes
C14 Ni1 C19 167.35(13) yes
C18 Ni1 C19 40.71(12) yes
Ni1 P2 C3 111.96(11) yes
Ni1 P2 C6 111.77(10) yes
C3 P2 C6 104.49(14) yes
Ni1 P2 C10 120.98(10) yes
C3 P2 C10 102.59(14) yes
C6 P2 C10 103.40(13) yes
P2 C3 C4 112.7(2) yes
P2 C3 C5 117.7(2) yes
C4 C3 C5 109.7(3) yes
P2 C3 H31 103.8 no
C4 C3 H31 105.9 no
C5 C3 H31 106.0 no
C3 C4 H42 110.2 no
C3 C4 H43 111.5 no
H42 C4 H43 107.9 no
C3 C4 H41 111.1 no
H42 C4 H41 108.0 no
H43 C4 H41 108.1 no
C3 C5 H51 108.9 no
C3 C5 H52 111.2 no
H51 C5 H52 108.9 no
C3 C5 H53 110.5 no
H51 C5 H53 108.4 no
H52 C5 H53 108.8 no
P2 C6 C7 115.3(2) yes
P2 C6 C8 110.1(2) yes
C7 C6 C8 107.0(3) yes
P2 C6 C9 107.2(2) yes
C7 C6 C9 109.4(3) yes
C8 C6 C9 107.6(3) yes
C6 C7 H72 109.2 no
C6 C7 H73 110.0 no
H72 C7 H73 107.8 no
C6 C7 H71 111.4 no
H72 C7 H71 110.1 no
H73 C7 H71 108.3 no
C6 C8 H81 110.4 no
C6 C8 H83 109.6 no
H81 C8 H83 108.7 no
C6 C8 H82 110.6 no
H81 C8 H82 108.6 no
H83 C8 H82 108.9 no
C6 C9 H92 111.1 no
C6 C9 H91 110.3 no
H92 C9 H91 107.5 no
C6 C9 H93 112.0 no
H92 C9 H93 106.8 no
H91 C9 H93 109.0 no
P2 C10 C11 115.2(2) yes
P2 C10 C12 111.4(2) yes
C11 C10 C12 109.1(3) yes
P2 C10 H101 105.0 no
C11 C10 H101 107.4 no
C12 C10 H101 108.3 no
C10 C11 H112 108.7 no
C10 C11 H113 111.9 no
H112 C11 H113 107.9 no
C10 C11 H111 111.2 no
H112 C11 H111 107.6 no
H113 C11 H111 109.3 no
C10 C12 H121 108.6 no
C10 C12 H122 111.2 no
H121 C12 H122 109.1 no
C10 C12 H123 110.1 no
H121 C12 H123 108.7 no
H122 C12 H123 109.1 no
Ni1 C13 C14 69.31(16) yes
Ni1 C13 Si15 114.46(14) yes
C14 C13 Si15 125.2(2) yes
Ni1 C13 H131 109.0 no
C14 C13 H131 115.8 no
Si15 C13 H131 113.6 no
C13 C14 Ni1 69.94(16) yes
C13 C14 H141 119.5 no
Ni1 C14 H141 115.8 no
C13 C14 H142 120.4 no
Ni1 C14 H142 115.0 no
H141 C14 H142 110.6 no
C13 Si15 O16 108.82(12) yes
C13 Si15 C22 112.98(14) yes
O16 Si15 C22 107.91(14) yes
C13 Si15 C23 110.37(13) yes
O16 Si15 C23 107.51(13) yes
C22 Si15 C23 109.09(15) yes
Si15 O16 Si17 127.17(13) yes
O16 Si17 C18 109.49(12) yes
O16 Si17 C20 106.19(14) yes
C18 Si17 C20 111.89(14) yes
O16 Si17 C21 109.75(13) yes
C18 Si17 C21 109.96(15) yes
C20 Si17 C21 109.48(16) yes
Si17 C18 Ni1 114.41(15) yes
Si17 C18 C19 122.9(2) yes
Ni1 C18 C19 68.80(16) yes
Si17 C18 H181 114.1 no
Ni1 C18 H181 110.2 no
C19 C18 H181 117.2 no
C18 C19 Ni1 70.49(17) yes
C18 C19 H192 119.7 no
Ni1 C19 H192 113.6 no
C18 C19 H191 120.1 no
Ni1 C19 H191 115.6 no
H192 C19 H191 111.3 no
Si17 C20 H201 110.2 no
Si17 C20 H202 110.7 no
H201 C20 H202 108.2 no
Si17 C20 H203 110.5 no
H201 C20 H203 108.6 no
H202 C20 H203 108.6 no
Si17 C21 H213 110.6 no
Si17 C21 H212 111.5 no
H213 C21 H212 109.4 no
Si17 C21 H211 110.2 no
H213 C21 H211 107.2 no
H212 C21 H211 107.7 no
Si15 C22 H221 109.5 no
Si15 C22 H222 111.8 no
H221 C22 H222 107.6 no
Si15 C22 H223 111.6 no
H221 C22 H223 107.7 no
H222 C22 H223 108.4 no
Si15 C23 H233 111.3 no
Si15 C23 H232 110.7 no
H233 C23 H232 109.1 no
Si15 C23 H231 109.7 no
H233 C23 H231 108.4 no
H232 C23 H231 107.4 no

loop_
_geom_bond_atom_site_label_1
_geom_bond_atom_site_label_2
_geom_bond_distance
_geom_bond_publ_flag
Ni1 P2 2.2284(10) yes
Ni1 C13 2.018(3) yes
Ni1 C14 2.010(3) yes
Ni1 C18 2.030(3) yes
Ni1 C19 2.008(3) yes
P2 C3 1.874(3) yes
P2 C6 1.908(3) yes
P2 C10 1.877(3) yes
C3 C4 1.530(4) yes
C3 C5 1.531(4) yes
C3 H31 0.971 no
C4 H42 0.960 no
C4 H43 0.962 no
C4 H41 0.947 no
C5 H51 0.960 no
C5 H52 0.968 no
C5 H53 0.970 no
C6 C7 1.535(4) yes
C6 C8 1.541(4) yes
C6 C9 1.532(4) yes
C7 H72 0.966 no
C7 H73 0.969 no
C7 H71 0.955 no
C8 H81 0.984 no
C8 H83 0.964 no
C8 H82 0.965 no
C9 H92 0.969 no
C9 H91 0.965 no
C9 H93 0.974 no
C10 C11 1.532(4) yes
C10 C12 1.528(4) yes
C10 H101 0.965 no
C11 H112 0.959 no
C11 H113 0.953 no
C11 H111 0.952 no
C12 H121 0.974 no
C12 H122 0.969 no
C12 H123 0.969 no
C13 C14 1.402(4) yes
C13 Si15 1.852(3) yes
C13 H131 0.983 no
C14 H141 0.971 no
C14 H142 0.969 no
Si15 O16 1.649(2) yes
Si15 C22 1.862(3) yes
Si15 C23 1.865(3) yes
O16 Si17 1.647(2) yes
Si17 C18 1.849(3) yes
Si17 C20 1.864(3) yes
Si17 C21 1.867(3) yes
C18 C19 1.404(4) yes
C18 H181 0.981 no
C19 H192 0.990 no
C19 H191 0.970 no
C20 H201 0.964 no
C20 H202 0.959 no
C20 H203 0.960 no
C21 H213 0.965 no
C21 H212 0.958 no
C21 H211 0.969 no
C22 H221 0.960 no
C22 H222 0.949 no
C22 H223 0.948 no
C23 H233 0.950 no
C23 H232 0.950 no
C23 H231 0.959 no
